data_8100590
loop_
_publ_author_name
'Pilet, Guillaume'
'Hernandez, Olivier'
'Perrin, Andre'

_publ_section_title
;
Crystal structure of rhenium caesium sulfobromide, CsRe~6~S~8~Br~3~, 
the first cluster compound in the Cs-Re-S-Br system exhibiting two 
types of inter-unit bridges
;
_journal_issue 1
_journal_name_full 'Zeitschrift f\"ur Kristallographie - New Crystal Structures'
_journal_page_first 11
_journal_page_last 12
_journal_volume 217
_journal_year 2002
_chemical_formula_moiety 'Cs Re6 S8 Br3'
_chemical_formula_structural 'Cs Re6 S8 Br3'
_chemical_formula_sum 'Br3 Cs Re6 S8'
_chemical_formula_weight 1746.4
_chemical_name_common 'rhenium caesium sulfobromide'
_space_group_IT_number 14
_symmetry_cell_setting monoclinic
_symmetry_space_group_name_Hall '-P 2yn'
_symmetry_space_group_name_H-M 'P 1 21/n 1'
_cell_angle_alpha 90.00
_cell_angle_beta 97.3271(6)
_cell_angle_gamma 90.00
_cell_formula_units_Z 4
_cell_length_a 6.3481(1)
_cell_length_b 18.5504(3)
_cell_length_c 15.0706(2)
_cell_measurement_temperature 293(1)
_cell_volume 1760.22(5)
_diffrn_ambient_temperature 293(1)
_exptl_crystal_density_diffrn 6.59
_refine_ls_R_factor_obs 0.0255
_refine_ls_wR_factor_obs 0.0298
_cod_original_sg_symbol_H-M 'P 21/n'
_cod_database_code 8100590

loop_
_symmetry_equiv_pos_as_xyz
x,y,z
-x,-y,-z
-x+1/2,y+1/2,-z+1/2
x+1/2,-y+1/2,z+1/2

loop_
_atom_site_aniso_label
_atom_site_aniso_U_11
_atom_site_aniso_U_22
_atom_site_aniso_U_33
_atom_site_aniso_U_23
_atom_site_aniso_U_13
_atom_site_aniso_U_12
Re1 0.0081(1) 0.0138(1) 0.0080(1) -0.0003(1) 0.0013(1) 0.0001(1)
Re2 0.0085(2) 0.0136(2) 0.0080(1) -0.0013(1) 0.0009(1) -0.0001(1)
Re3 0.0079(2) 0.0140(1) 0.0081(1) -0.0003(1) 0.0013(1) -0.0002(1)
Re4 0.0087(2) 0.0134(2) 0.0080(1) -0.0010(1) 0.0009(1) -0.0002(1)
Re5 0.0094(2) 0.0126(1) 0.0089(1) -0.0000(1) 0.0011(1) 0.0004(1)
Re6 0.0093(2) 0.0127(1) 0.0093(1) 0.0001(1) 0.0009(1) 0.0005(1)
Br1 0.0259(4) 0.0154(4) 0.0119(3) 0.0002(4) -0.0039(3) 0.0007(4)
Br2 0.0321(6) 0.0177(5) 0.0286(6) 0.0055(4) 0.0017(5) 0.0052(4)
Br3 0.0305(6) 0.0186(5) 0.0258(6) 0.0056(4) 0.0015(4) 0.0061(4)
S1 0.014(1) 0.022(1) 0.0100(9) 0.0024(8) 0.0016(8) -0.0009(8)
S2 0.010(1) 0.020(1) 0.0110(9) -0.0009(8) 0.0014(7) 0.0001(8)
S3 0.015(1) 0.016(1) 0.016(1) -0.0011(8) 0.0020(8) -0.0028(8)
S4 0.015(1) 0.020(1) 0.011(1) 0.0018(8) 0.0018(8) -0.0010(8)
S5 0.0090(9) 0.017(1) 0.0117(9) -0.0001(8) 0.0018(7) 0.0005(7)
S6 0.013(1) 0.018(1) 0.014(1) -0.0028(8) 0.0030(8) 0.0011(8)
S7 0.013(1) 0.019(1) 0.016(1) -0.0035(8) 0.0037(8) 0.0034(8)
S8 0.013(1) 0.018(1) 0.015(1) -0.0019(8) -0.0010(8) -0.0020(8)
Cs1 0.0406(5) 0.0414(5) 0.0661(7) -0.0019(5) 0.0149(4) 0.0038(4)

loop_
_atom_site_label
_atom_site_type_symbol
_atom_site_fract_x
_atom_site_fract_y
_atom_site_fract_z
_atom_site_U_iso_or_equiv
_atom_site_thermal_displace_type
_atom_site_occupancy
_atom_site_calc_flag
Re1 Re 0.29277(6) 0.26187(2) -0.04120(2) 0.0099 Uani 1.0000 d
Re2 Re -0.06935(6) 0.20471(2) -0.10254(2) 0.0101 Uani 1.0000 d
Re3 Re -0.21537(5) 0.24074(2) 0.04452(2) 0.0100 Uani 1.0000 d
Re4 Re 0.14656(6) 0.29770(2) 0.10591(2) 0.0100 Uani 1.0000 d
Re5 Re -0.04930(6) 0.33942(2) -0.04705(2) 0.0103 Uani 1.0000 d
Re6 Re 0.12653(6) 0.16315(2) 0.05037(2) 0.0105 Uani 1.0000 d
Br1 Br -0.2149(2) 0.13191(5) -0.24721(7) 0.0183 Uani 1.0000 d
Br2 Br 0.2452(2) 0.04286(6) 0.11890(9) 0.0263 Uani 1.0000 d
Br3 Br -0.1688(2) 0.45963(6) -0.11596(8) 0.0251 Uani 1.0000 d
S1 S -0.0173(4) 0.2031(1) 0.1822(2) 0.0153 Uani 1.0000 d
S2 S 0.6249(4) 0.2810(1) -0.1073(2) 0.0138 Uani 1.0000 d
S3 S 0.2947(4) 0.3838(1) 0.0118(2) 0.0155 Uani 1.0000 d
S4 S 0.0936(4) 0.2995(1) -0.1790(2) 0.0155 Uani 1.0000 d
S5 S 0.4525(4) 0.2217(1) 0.1104(2) 0.0126 Uani 1.0000 d
S6 S -0.1789(4) 0.3642(1) 0.0932(2) 0.0148 Uani 1.0000 d
S7 S 0.2576(4) 0.1385(1) -0.0895(2) 0.0158 Uani 1.0000 d
S8 S -0.2178(4) 0.1188(1) -0.0083(2) 0.0153 Uani 1.0000 d
Cs1 Cs 0.2135(2) 0.97960(6) 0.74809(9) 0.0486 Uani 1.0000 d

loop_
_geom_bond_atom_site_label_1
_geom_bond_atom_site_label_2
_geom_bond_distance
_geom_bond_site_symmetry_2
_geom_bond_publ_flag
Re1 Re2 2.5929(5) . yes
Re1 Re4 2.5971(5) . yes
Re1 Re5 2.5974(5) . yes
Re1 Re6 2.5973(5) . yes
Re1 S2 2.470(2) . yes
Re1 S5 2.493(2) . no
Re1 S4 2.394(2) . no
Re1 S7 2.404(3) . no
Re1 S3 2.400(2) . no
Re2 Re3 2.5968(5) . yes
Re2 Re5 2.6338(5) . yes
Re2 Re6 2.5926(5) . yes
Re2 Br1 2.630(1) . yes
Re2 S2 2.396(2) 1_455 no
Re2 S4 2.408(2) . no
Re2 S7 2.398(2) . no
Re2 S8 2.406(3) . no
Re3 Re4 2.5905(5) . yes
Re3 Re5 2.5962(5) . yes
Re3 Re6 2.5969(5) . yes
Re3 S1 2.390(2) . no
Re3 S2 2.496(2) 1_455 no
Re3 S5 2.468(2) 1_455 yes
Re3 S6 2.407(2) . no
Re3 S8 2.398(2) . no
Re4 Re5 2.5940(5) . yes
Re4 Re6 2.6310(5) . yes
Re4 Br1 2.624(1) 4_555 yes
Re4 S1 2.407(2) . no
Re4 S5 2.394(2) . no
Re4 S6 2.393(2) . no
Re4 S3 2.406(2) . no
Re5 Br3 2.535(1) . no
Re5 S2 2.408(2) 1_455 no
Re5 S6 2.409(2) . no
Re5 S4 2.406(2) . no
Re5 S3 2.396(2) . no
Re6 Br2 2.533(1) . no
Re6 S1 2.407(2) . no
Re6 S5 2.410(2) . no
Re6 S7 2.407(2) . no
Re6 S8 2.397(2) . no
Cs1 Br3 3.732(2) 3_555 yes
Cs1 S4 3.751(3) 3_555 yes
Cs1 Br2 3.764(2) 2_566 yes
Cs1 Br2 3.774(2) 2_666 yes
Cs1 Br3 3.782(2) 3_455 yes
Cs1 S1 3.805(3) 2_566 yes
Cs1 S7 3.820(3) 1_566 yes
Cs1 S6 3.837(3) 4_565 yes
Cs1 Br1 3.929(1) 1_566 yes
